data_2102309
loop_
_publ_author_name
'Marsh, Richard E.'

_publ_section_title
;
 Space group <i>Cc</i>: an update
;
_journal_issue 2
_journal_name_full 'Acta Crystallographica Section B'
_journal_page_first 252
_journal_page_last 253
_journal_paper_doi 10.1107/S0108768104003878
_journal_volume 60
_journal_year 2004
_chemical_formula_moiety 'C34 H32 O2 Sn'
_chemical_formula_sum 'C34 H32 O2 Sn'
_space_group_crystal_system orthorhombic
_space_group_IT_number 43
_symmetry_space_group_name_H-M 'F d d 2'
_audit_creation_method CRYM
_cell_angle_alpha 90
_cell_angle_beta 90
_cell_angle_gamma 90
_cell_formula_units_Z 16
_cell_length_a 9.6920
_cell_length_b 67.5700
_cell_length_c 17.0280
_cell_volume 11151.440
_cod_data_source_file bk0142.cif
_cod_data_source_block ACUKIS
_cod_depositor_comments
;
 Adding the _cell_formula_units_Z data item.

 Antanas Vaitkus,
 2017-08-05

  Added moiety chemical formula from Marsh (2004) paper.
  The summary chemical formula is calculated from moiety formula using
  AdHocParser
  (svn://www.crystallography.net/cod-tools/trunk/Formulae/AdHocParser.yp,
  revision 1441.)

  Andrius Merkys
  2013-11-11
;
_cod_original_sg_symbol_H-M Fdd2
_cod_database_code 2102309

loop_
_atom_site_label
_atom_site_type_symbol
_atom_site_fract_x
_atom_site_fract_y
_atom_site_fract_z
Sn1 Sn 0.07200 0.05883 0.07700
O1 O -0.08375 0.07734 0.19275
O2 O -0.27325 0.06965 0.25975
C1 C -0.13150 0.04660 0.08000
C2 C -0.11350 0.02310 0.10150
C3 C -0.24800 0.01330 0.07900
C4 C -0.34275 0.01910 0.12725
C5 C -0.27625 0.03300 0.18725
C6 C -0.24425 0.05255 0.14075
C7 C -0.13375 0.02455 0.19125
C8 C -0.19000 0.06790 0.20000
C9 C -0.23325 0.08295 0.32075
C10 C -0.37150 0.06115 0.09600
C11 C -0.36275 0.08000 0.05575
C12 C -0.35100 0.09825 0.09250
C13 C -0.34300 0.11520 0.05100
C14 C -0.34775 0.11515 -0.02925
C15 C -0.36700 0.09715 -0.06600
C16 C -0.37075 0.07980 -0.02575
C17 C 0.10300 0.08840 0.03550
C18 C -0.00500 0.09850 -0.00100
C19 C 0.01850 0.11710 -0.03450
C20 C 0.14575 0.12480 -0.03325
C21 C 0.25325 0.11485 -0.00075
C22 C 0.22875 0.09620 0.03175
C23 C 0.19850 0.05550 0.17750
C24 C 0.23775 0.07215 0.22275
C25 C 0.32850 0.07080 0.28400
C26 C 0.38825 0.05315 0.30325
C27 C 0.35175 0.03655 0.26125
C28 C 0.26175 0.03750 0.19825
C29 C 0.17725 0.03960 -0.00475
C30 C 0.31975 0.03960 -0.00775
C31 C 0.39150 0.02730 -0.05900
C32 C 0.32225 0.01510 -0.10875
C33 C 0.18125 0.01465 -0.10775
C34 C 0.10900 0.02670 -0.05650
H1 H -0.16997 0.04760 0.02967
H2 H -0.03130 0.01680 0.08480
H3 H -0.26140 0.00430 0.03770
H4 H -0.43727 0.01545 0.12673
H5 H -0.32318 0.03445 0.23697
H6 H -0.13092 0.01200 0.21733
H7 H -0.06950 0.03315 0.21650
H8 H -0.14783 0.07865 0.34398
H9 H -0.22293 0.09590 0.30152
H10 H -0.30170 0.08295 0.36205
H11 H -0.39640 0.05165 0.05860
H12 H -0.44330 0.06245 0.13435
H13 H -0.34785 0.09880 0.14880
H14 H -0.33340 0.12735 0.07895
H15 H -0.33890 0.12705 -0.05770
H16 H -0.37875 0.09690 -0.12025
H17 H -0.37775 0.06765 -0.05215
H18 H -0.09490 0.09285 -0.00125
H19 H -0.05477 0.12425 -0.05773
H20 H 0.16115 0.13750 -0.05425
H21 H 0.34317 0.12045 0.00072
H22 H 0.30422 0.08885 0.05263
H23 H 0.19940 0.08470 0.21100
H24 H 0.34965 0.08230 0.31445
H25 H 0.45370 0.05235 0.34550
H26 H 0.38905 0.02405 0.27710
H27 H 0.24272 0.02595 0.16942
H28 H 0.36928 0.04820 0.02682
H29 H 0.48972 0.02730 -0.05753
H30 H 0.37185 0.00705 -0.14355
H31 H 0.13250 0.00600 -0.14115
H32 H 0.01098 0.02640 -0.05567
